data_7701808
loop_
_publ_author_name
'Capel Berdiell, Izar'
'Farmiloe, Sarah E.'
'Kulmaczewski, Rafal'
'Halcrow, Malcolm'

_publ_section_title
;
 Molecular Squares, Coordination Polymers and Mononuclear Complexes
 Supported by 2,4-Dipyrazolyl-6H-1,3,5-triazine and
 4,6-Dipyrazolylpyrimidine Ligands
;
_journal_name_full 'Dalton Transactions'
_journal_paper_doi 10.1039/C9DT04003J
_journal_year 2019
_chemical_formula_moiety 'C72 H56 Fe4 N56, 8(B F4), 0.5(C3 H4 B F3 N2), 5.9(C2 H3 N1)'
_chemical_formula_sum 'C85.3 H75.7 B8.5 F33.5 Fe4 N62.9'
_chemical_formula_weight 2933.77
_chemical_name_systematic
;
Octakis[2,4-di(pyrazol-1-yl)-1,3,5-triazine]-tetrairon(II)
octa-tetrafluoroborate hemi[2-(trifluoroboryl)-1H-pyrazole]
acetonitrile (8/5.9) solvate
;
_space_group_crystal_system triclinic
_space_group_IT_number 2
_space_group_name_Hall '-P 1'
_space_group_name_H-M_alt 'P -1'
_atom_sites_solution_hydrogens geom
_atom_sites_solution_primary direct
_atom_sites_solution_secondary difmap
_audit_creation_date 2019-07-05
_audit_creation_method
;
  Olex2 1.2
  (compiled Apr 23 2013 17:54:37, GUI svn.r4466)
;
_audit_update_record
;
2019-10-07 deposited with the CCDC.	2019-11-05 downloaded from the CCDC.
;
_cell_angle_alpha 97.839(2)
_cell_angle_beta 91.234(3)
_cell_angle_gamma 105.400(3)
_cell_formula_units_Z 2
_cell_length_a 16.1862(6)
_cell_length_b 17.2352(5)
_cell_length_c 23.7427(7)
_cell_measurement_reflns_used 20214
_cell_measurement_temperature 120(2)
_cell_measurement_theta_max 73.63
_cell_measurement_theta_min 3.50
_cell_volume 6314.5(4)
_computing_cell_refinement 'CrysAlisPro, Agilent Technologies'
_computing_data_collection 'CrysAlisPro, Agilent Technologies'
_computing_data_reduction 'CrysAlisPro, Agilent Technologies'
_computing_molecular_graphics 'XSEED (Barbour, 2001)'
_computing_publication_material
;
O. V. Dolomanov, L. J. Bourhis, R. J. Gildea, J. A. K. Howard and H. Puschmann,
OLEX2: a complete structure solution, refinement and analysis program.
J. Appl. Cryst. (2009). 42, 339-341.
;
_computing_structure_refinement 'SHELXL-97 (Sheldrick, 1997)'
_computing_structure_solution 'SHELXS-97 (Sheldrick, 1990)'
_diffrn_ambient_temperature 120(2)
_diffrn_detector_area_resol_mean 5.3095
_diffrn_measured_fraction_theta_full 0.952
_diffrn_measured_fraction_theta_max 0.932
_diffrn_measurement_device_type 'SuperNova, Dual, Cu at zero, Atlas'
_diffrn_measurement_method '\w scans'
_diffrn_radiation_monochromator mirror
_diffrn_radiation_source 'SuperNova (Cu) X-ray Source'
_diffrn_radiation_type CuK\a
_diffrn_radiation_wavelength 1.54184
_diffrn_reflns_av_R_equivalents 0.0327
_diffrn_reflns_av_unetI/netI 0.0370
_diffrn_reflns_limit_h_max 19
_diffrn_reflns_limit_h_min -19
_diffrn_reflns_limit_k_max 18
_diffrn_reflns_limit_k_min -20
_diffrn_reflns_limit_l_max 29
_diffrn_reflns_limit_l_min -26
_diffrn_reflns_number 54575
_diffrn_reflns_theta_full 72.00
_diffrn_reflns_theta_max 73.92
_diffrn_reflns_theta_min 3.31
_diffrn_standards_decay_% 0
_diffrn_standards_interval_count 0
_diffrn_standards_interval_time 0
_diffrn_standards_number 0
_exptl_absorpt_coefficient_mu 4.676
_exptl_absorpt_correction_T_max 1.000
_exptl_absorpt_correction_T_min 0.506
_exptl_absorpt_correction_type multi-scan
_exptl_absorpt_process_details
; 
CrysAlisPro, Agilent Technologies,
Version 1.171.36.24 (release 03-12-2012 CrysAlis171 .NET)
Empirical absorption correction using spherical harmonics,
 implemented in SCALE3 ABSPACK scaling algorithm.
;
_exptl_crystal_colour orange
_exptl_crystal_density_diffrn 1.543
_exptl_crystal_density_method 'not measured'
_exptl_crystal_description plate
_exptl_crystal_F_000 2952
_exptl_crystal_size_max 0.35
_exptl_crystal_size_mid 0.13
_exptl_crystal_size_min 0.06
_refine_diff_density_max 1.205
_refine_diff_density_min -0.714
_refine_diff_density_rms 0.098
_refine_ls_extinction_method none
_refine_ls_goodness_of_fit_ref 1.022
_refine_ls_hydrogen_treatment constr
_refine_ls_matrix_type fullcycle
_refine_ls_number_parameters 1754
_refine_ls_number_reflns 23884
_refine_ls_number_restraints 72
_refine_ls_restrained_S_all 1.029
_refine_ls_R_factor_all 0.0893
_refine_ls_R_factor_gt 0.0777
_refine_ls_shift/su_max 0.001
_refine_ls_shift/su_mean 0.000
_refine_ls_structure_factor_coef Fsqd
_refine_ls_weighting_details 'calc w=1/[\s^2^(Fo^2^)+(0.1416P)^2^+9.8485P] where P=(Fo^2^+2Fc^2^)/3'
_refine_ls_weighting_scheme calc
_refine_ls_wR_factor_gt 0.2221
_refine_ls_wR_factor_ref 0.2353
_reflns_number_gt 19787
_reflns_number_total 23884
_reflns_threshold_expression >2sigma(I)
_cod_data_source_file c9dt04003j2.cif
_cod_data_source_block fe(bpt)2
_cod_original_formula_sum 'C85.30 H75.70 B8.50 F33.50 Fe4 N62.90'
_cod_database_code 7701808
_olex2_refinement_description
;
1. Fixed Uiso
 At 1.2 times of:
  All C(H) groups, All N(H) groups
 At 1.5 times of:
  All C(H,H,H) groups
2. Restrained distances
 B143-F44A = B143-F45A = B143-F46A = B143-F47A
 1.39455 with sigma of 0.02
 B143-F44B = B143-F45B = B143-F46B = B143-F47B
 1.39455 with sigma of 0.02
 F44A-F45A = F44A-F46A = F44A-F47A = F45A-F46A = F45A-F47A = F46A-F47A
 2.2773 with sigma of 0.02
 F44B-F45B = F44B-F46B = F44B-F47B = F45B-F46B = F45B-F47B = F46B-F47B
 2.2773 with sigma of 0.02
 B48A-F49A = B48A-F50A = B48A-F51A = B48A-F52A
 1.39455 with sigma of 0.02
 B48B-F49B = B48B-F50B = B48B-F51B = B48B-F52B
 1.39455 with sigma of 0.02
 F49A-F50A = F49A-F51A = F49A-F52A = F50A-F51A = F50A-F52A = F51A-F52A
 2.2773 with sigma of 0.02
 F49B-F50B = F49B-F51B = F49B-F52B = F50B-F51B = F50B-F52B = F51B-F52B
 2.2773 with sigma of 0.02
 B58A-F59A = B58A-F60A = B58A-F61A = B58A-F62A
 1.39455 with sigma of 0.02
 B58B-F59B = B58B-F60B = B58B-F61B = B58B-F62B
 1.39455 with sigma of 0.02
 F59A-F60A = F59A-F61A = F59A-F62A = F60A-F61A = F60A-F62A = F61A-F62A
 2.2773 with sigma of 0.02
 F59B-F60B = F59B-F61B = F59B-F62B = F60B-F61B = F60B-F62B = F61B-F62B
 2.2773 with sigma of 0.02
 C203-C204 = C206-C207
 1.48 with sigma of 0.02
 C204-N205 = C207-N208
 1.15 with sigma of 0.02
 C203-N205 = C206-N208
 2.63 with sigma of 0.02
 C106-N12B = N12B-N13B = N13B-C14B = C14B-C15B = C15B-C16B = C16B-N12B
 1.38 with sigma of 0.02
3. Others
 1(DFIX)=1(DFIX)=1(DFIX)=1(DFIX)=1(DFIX)=1(DFIX)=FVAR(1)
 1(DFIX)=1(DFIX)=1(DFIX)=1(DFIX)=1(DFIX)=1(DFIX)=1.633*FVAR(2)
 Fixed Sof: N12A(0.67) N13A(0.67) C14A(0.67) H14A(0.67) C15A(0.67) H15A(0.67)
 C16A(0.67) H16A(0.67) N12B(0.33) N13B(0.33) C14B(0.33) H14B(0.33) C15B(0.33)
 H15B(0.33) C16B(0.33) H16B(0.33) F44A(0.5) F45A(0.5) F46A(0.5) F47A(0.5)
 F44B(0.5) F45B(0.5) F46B(0.5) F47B(0.5) B48A(0.5) F49A(0.5) F50A(0.5)
 F51A(0.5) F52A(0.5) B48B(0.5) F49B(0.5) F50B(0.5) F51B(0.5) F52B(0.5)
 B58A(0.5) F59A(0.5) F60A(0.5) F61A(0.5) F62A(0.5) B58B(0.5) F59B(0.5)
 F60B(0.5) F61B(0.5) F62B(0.5) N173(0.5) N174(0.5) H174(0.5) C175(0.5)
 H175(0.5) C176(0.5) H176(0.5) C177(0.5) H177(0.5) B178(0.5) F179(0.5)
 F180(0.5) F181(0.5) C182(0.7) H18A(0.7) H18B(0.7) H18C(0.7) C183(0.7)
 N184(0.7) C185(0.8) H18D(0.8) H18E(0.8) H18F(0.8) C186(0.8) N187(0.8)
 C188(0.7) H18G(0.7) H18H(0.7) H18I(0.7) C189(0.7) N190(0.7) C194(0.9)
 H19D(0.9) H19E(0.9) H19F(0.9) C195(0.9) N196(0.9) C197(0.8) H19G(0.8)
 H19H(0.8) H19I(0.8) C198(0.8) N199(0.8) C200(0.5) H20A(0.5) H20B(0.5)
 H20C(0.5) C201(0.5) N202(0.5) C203(0.3) H20D(0.3) H20E(0.3) H20F(0.3)
 C204(0.3) N205(0.3) C206(0.2) H20G(0.2) H20H(0.2) H20I(0.2) C207(0.2) N208(0.2)
4.a Aromatic/amide H refined with riding coordinates:
 C8(H8), C13(H13), C14(H14), C15(H15), C18(H18), C19(H19), C20(H20), C24(H24),
 C29(H29), C30(H30), C31(H31), C34(H34), C35(H35), C36(H36), C40(H40), C45(H45),
  C46(H46), C47(H47), C50(H50), C51(H51), C52(H52), C56(H56), C61(H61),
 C62(H62), C63(H63), C66(H66), C67(H67), C68(H68), C72(H72), C77(H77), C78(H78),
  C79(H79), C82(H82), C83(H83), C84(H84), C88(H88), C93(H93), C94(H94),
 C95(H95), C98(H98), C99(H99), C100(H100), C104(H104), C109(H109), C110(H110),
 C111(H111), C14A(H14A), C15A(H15A), C16A(H16A), C14B(H14B), C15B(H15B),
 C16B(H16B), C120(H120), C125(H125), C126(H126), C127(H127), C130(H130),
 C131(H131), C132(H132), N174(H174), C175(H175), C176(H176), C177(H177)
4.b Idealised Me refined as rotating group:
 C182(H18A,H18B,H18C), C185(H18D,H18E,H18F), C188(H18G,H18H,H18I), C191(H19A,
 H19B,H19C), C194(H19D,H19E,H19F), C197(H19G,H19H,H19I), C200(H20A,H20B,H20C),
 C203(H20D,H20E,H20F), C206(H20G,H20H,H20I)
;

loop_
_space_group_symop_id
_space_group_symop_operation_xyz
1 'x, y, z'
2 '-x, -y, -z'

loop_
_atom_site_label
_atom_site_type_symbol
_atom_site_fract_x
_atom_site_fract_y
_atom_site_fract_z
_atom_site_U_iso_or_equiv
_atom_site_adp_type
_atom_site_occupancy
_atom_site_symmetry_multiplicity
_atom_site_calc_flag
_atom_site_refinement_flags
_atom_site_disorder_assembly
_atom_site_disorder_group
Fe1 Fe 0.74000(4) 0.91150(4) 0.22950(3) 0.03439(14) Uani 1 1 d . . .
Fe2 Fe 0.36769(4) 0.83855(4) 0.35011(3) 0.03712(15) Uani 1 1 d . . .
Fe3 Fe 0.33318(4) 0.43970(4) 0.30004(3) 0.03863(15) Uani 1 1 d . . .
Fe4 Fe 0.70973(4) 0.52268(4) 0.18976(3) 0.03878(16) Uani 1 1 d . . .
N5 N 0.6341(2) 0.8382(2) 0.38701(15) 0.0376(7) Uani 1 1 d . . .
C6 C 0.6773(2) 0.8666(2) 0.34412(17) 0.0351(8) Uani 1 1 d . . .
N7 N 0.6468(2) 0.8929(2) 0.29933(15) 0.0351(7) Uani 1 1 d . . .
C8 C 0.5641(3) 0.8913(2) 0.30118(19) 0.0374(9) Uani 1 1 d . . .
H8 H 0.5394 0.9104 0.2710 0.045 Uiso 1 1 calc R . .
N9 N 0.5129(2) 0.8647(2) 0.34222(15) 0.0363(7) Uani 1 1 d . . .
C10 C 0.5527(3) 0.8384(2) 0.38305(18) 0.0366(8) Uani 1 1 d . . .
N11 N 0.7631(2) 0.8681(2) 0.34479(15) 0.0365(7) Uani 1 1 d . . .
N12 N 0.8089(2) 0.8907(2) 0.29911(16) 0.0386(7) Uani 1 1 d . . .
C13 C 0.8886(3) 0.8911(3) 0.3137(2) 0.0460(10) Uani 1 1 d . . .
H13 H 0.9354 0.9035 0.2900 0.055 Uiso 1 1 calc R . .
C14 C 0.8949(3) 0.8712(4) 0.3681(2) 0.0570(13) Uani 1 1 d . . .
H14 H 0.9454 0.8683 0.3879 0.068 Uiso 1 1 calc R . .
C15 C 0.8145(3) 0.8566(3) 0.3872(2) 0.0496(11) Uani 1 1 d . . .
H15 H 0.7975 0.8413 0.4230 0.059 Uiso 1 1 calc R . .
N16 N 0.5023(2) 0.8075(2) 0.42517(15) 0.0387(7) Uani 1 1 d . . .
N17 N 0.4160(2) 0.8010(2) 0.42207(15) 0.0421(8) Uani 1 1 d . . .
C18 C 0.3869(3) 0.7681(3) 0.46811(19) 0.0500(11) Uani 1 1 d . . .
H18 H 0.3288 0.7566 0.4780 0.060 Uiso 1 1 calc R . .
C19 C 0.4536(4) 0.7525(4) 0.5002(2) 0.0580(13) Uani 1 1 d . . .
H19 H 0.4490 0.7288 0.5343 0.070 Uiso 1 1 calc R . .
C20 C 0.5264(3) 0.7787(3) 0.4719(2) 0.0504(11) Uani 1 1 d . . .
H20 H 0.5827 0.7773 0.4828 0.060 Uiso 1 1 calc R . .
N21 N 0.3195(2) 0.6403(2) 0.20614(15) 0.0360(7) Uani 1 1 d . . .
C22 C 0.3275(2) 0.7044(3) 0.24516(18) 0.0360(8) Uani 1 1 d . . .
N23 N 0.3337(2) 0.7083(2) 0.30178(15) 0.0360(7) Uani 1 1 d . . .
C24 C 0.3300(3) 0.6368(3) 0.31875(18) 0.0374(8) Uani 1 1 d . . .
H24 H 0.3340 0.6357 0.3586 0.045 Uiso 1 1 calc R . .
N25 N 0.3211(2) 0.5665(2) 0.28415(15) 0.0376(7) Uani 1 1 d . . .
C26 C 0.3162(2) 0.5738(2) 0.22898(17) 0.0349(8) Uani 1 1 d . . .
N27 N 0.3314(2) 0.7770(2) 0.22509(15) 0.0363(7) Uani 1 1 d . . .
N28 N 0.3441(2) 0.8466(2) 0.26330(16) 0.0389(7) Uani 1 1 d . . .
C29 C 0.3437(3) 0.9044(3) 0.2318(2) 0.0431(9) Uani 1 1 d . . .
H29 H 0.3507 0.9599 0.2467 0.052 Uiso 1 1 calc R . .
C30 C 0.3315(3) 0.8732(3) 0.1736(2) 0.0488(11) Uani 1 1 d . . .
H30 H 0.3290 0.9024 0.1427 0.059 Uiso 1 1 calc R . .
C31 C 0.3238(3) 0.7913(3) 0.17062(19) 0.0434(10) Uani 1 1 d . . .
H31 H 0.3148 0.7524 0.1371 0.052 Uiso 1 1 calc R . .
N32 N 0.3073(2) 0.5029(2) 0.19077(15) 0.0358(7) Uani 1 1 d . . .
N33 N 0.3060(2) 0.4325(2) 0.21193(15) 0.0388(7) Uani 1 1 d . . .
C34 C 0.2912(3) 0.3762(3) 0.1667(2) 0.0473(11) Uani 1 1 d . . .
H34 H 0.2869 0.3204 0.1677 0.057 Uiso 1 1 calc R . .
C35 C 0.2824(4) 0.4091(3) 0.1165(2) 0.0558(13) Uani 1 1 d . . .
H35 H 0.2711 0.3808 0.0787 0.067 Uiso 1 1 calc R . .
C36 C 0.2937(3) 0.4897(3) 0.13351(19) 0.0464(10) Uani 1 1 d . . .
H36 H 0.2923 0.5294 0.1097 0.056 Uiso 1 1 calc R . .
N37 N 0.6011(2) 0.5551(2) 0.35512(15) 0.0434(8) Uani 1 1 d . . .
C38 C 0.5185(3) 0.5185(3) 0.34617(18) 0.0404(9) Uani 1 1 d . . .
N39 N 0.4774(2) 0.4763(2) 0.29703(15) 0.0383(7) Uani 1 1 d . . .
C40 C 0.5288(3) 0.4717(3) 0.25467(18) 0.0395(9) Uani 1 1 d . . .
H40 H 0.5034 0.4415 0.2192 0.047 Uiso 1 1 calc R . .
N41 N 0.6135(2) 0.5063(2) 0.25788(15) 0.0388(8) Uani 1 1 d . . .
C42 C 0.6438(3) 0.5469(3) 0.30941(19) 0.0401(9) Uani 1 1 d . . .
N43 N 0.4677(2) 0.5246(2) 0.39171(16) 0.0438(8) Uani 1 1 d . . .
N44 N 0.3815(3) 0.4891(2) 0.38445(16) 0.0439(8) Uani 1 1 d . . .
C45 C 0.3523(4) 0.5019(3) 0.4354(2) 0.0556(12) Uani 1 1 d . . .
H45 H 0.2938 0.4836 0.4438 0.067 Uiso 1 1 calc R . .
C46 C 0.4190(4) 0.5462(4) 0.4755(2) 0.0624(14) Uani 1 1 d . . .
H46 H 0.4143 0.5628 0.5148 0.075 Uiso 1 1 calc R . .
C47 C 0.4908(4) 0.5602(3) 0.4468(2) 0.0539(12) Uani 1 1 d . . .
H47 H 0.5470 0.5894 0.4620 0.065 Uiso 1 1 calc R . .
N48 N 0.7315(2) 0.5843(2) 0.31507(16) 0.0442(9) Uani 1 1 d . . .
N49 N 0.7797(2) 0.5791(2) 0.26872(16) 0.0431(8) Uani 1 1 d . . .
C50 C 0.8592(3) 0.6200(3) 0.2874(2) 0.0495(11) Uani 1 1 d . . .
H50 H 0.9075 0.6266 0.2646 0.059 Uiso 1 1 calc R . .
C51 C 0.8624(3) 0.6521(3) 0.3453(2) 0.0598(13) Uani 1 1 d . . .
H51 H 0.9118 0.6838 0.3683 0.072 Uiso 1 1 calc R . .
C52 C 0.7812(3) 0.6290(3) 0.3618(2) 0.0562(13) Uani 1 1 d . . .
H52 H 0.7622 0.6414 0.3987 0.067 Uiso 1 1 calc R . .
N53 N 0.5872(2) 0.6939(2) 0.12614(14) 0.0363(7) Uani 1 1 d . . .
C54 C 0.6202(3) 0.6355(3) 0.13808(17) 0.0365(8) Uani 1 1 d . . .
N55 N 0.6902(2) 0.6432(2) 0.17197(15) 0.0368(7) Uani 1 1 d . . .
C56 C 0.7270(3) 0.7194(3) 0.19580(19) 0.0394(9) Uani 1 1 d . . .
H56 H 0.7767 0.7287 0.2205 0.047 Uiso 1 1 calc R . .
N57 N 0.6998(2) 0.7835(2) 0.18791(15) 0.0348(7) Uani 1 1 d . . .
C58 C 0.6302(2) 0.7660(2) 0.15173(17) 0.0340(8) Uani 1 1 d . . .
N59 N 0.5783(2) 0.5575(2) 0.11353(15) 0.0372(7) Uani 1 1 d . . .
N60 N 0.6107(2) 0.4945(2) 0.12454(15) 0.0389(7) Uani 1 1 d . . .
C61 C 0.5586(3) 0.4288(3) 0.09470(19) 0.0445(10) Uani 1 1 d . . .
H61 H 0.5648 0.3753 0.0938 0.053 Uiso 1 1 calc R . .
C62 C 0.4930(3) 0.4480(3) 0.0646(2) 0.0502(11) Uani 1 1 d . . .
H62 H 0.4482 0.4113 0.0401 0.060 Uiso 1 1 calc R . .
C63 C 0.5063(3) 0.5293(3) 0.07741(19) 0.0451(10) Uani 1 1 d . . .
H63 H 0.4723 0.5609 0.0639 0.054 Uiso 1 1 calc R . .
N64 N 0.6007(2) 0.8310(2) 0.14131(14) 0.0353(7) Uani 1 1 d . . .
N65 N 0.6423(2) 0.9072(2) 0.16926(15) 0.0367(7) Uani 1 1 d . . .
C66 C 0.6024(3) 0.9567(3) 0.14968(19) 0.0434(10) Uani 1 1 d . . .
H66 H 0.6171 1.0139 0.1612 0.052 Uiso 1 1 calc R . .
C67 C 0.5352(3) 0.9131(3) 0.1094(2) 0.0519(11) Uani 1 1 d . . .
H67 H 0.4971 0.9348 0.0896 0.062 Uiso 1 1 calc R . .
C68 C 0.5358(3) 0.8329(3) 0.1045(2) 0.0458(10) Uani 1 1 d . . .
H68 H 0.4986 0.7881 0.0805 0.055 Uiso 1 1 calc R . .
N69 N 0.8997(3) 1.1520(3) 0.2252(2) 0.0587(11) Uani 1 1 d . . .
C70 C 0.8587(3) 1.0740(3) 0.2218(2) 0.0486(11) Uani 1 1 d . . .
N71 N 0.7832(3) 1.0427(2) 0.24473(16) 0.0458(9) Uani 1 1 d . . .
C72 C 0.7492(4) 1.0979(3) 0.2722(2) 0.0582(13) Uani 1 1 d . . .
H72 H 0.6968 1.0793 0.2897 0.070 Uiso 1 1 calc R . .
N73 N 0.7849(4) 1.1792(3) 0.2768(2) 0.0624(12) Uani 1 1 d . . .
C74 C 0.8589(4) 1.1993(3) 0.2520(2) 0.0551(12) Uani 1 1 d . . .
N75 N 0.8949(3) 1.0190(3) 0.19144(19) 0.0536(10) Uani 1 1 d . . .
N76 N 0.8505(3) 0.9396(2) 0.18214(17) 0.0466(9) Uani 1 1 d . . .
C77 C 0.8959(3) 0.9036(3) 0.1464(2) 0.0548(12) Uani 1 1 d . . .
H77 H 0.8801 0.8471 0.1321 0.066 Uiso 1 1 calc R . .
C78 C 0.9702(4) 0.9599(4) 0.1326(3) 0.0654(14) Uani 1 1 d . . .
H78 H 1.0127 0.9493 0.1080 0.078 Uiso 1 1 calc R . .
C79 C 0.9681(3) 1.0324(4) 0.1617(3) 0.0604(13) Uani 1 1 d . . .
H79 H 1.0095 1.0831 0.1616 0.073 Uiso 1 1 calc R . .
N80 N 0.8958(3) 1.2833(3) 0.2557(2) 0.0656(12) Uani 1 1 d . . .
N81 N 0.9684(4) 1.3131(3) 0.2272(2) 0.0759(15) Uani 1 1 d . . .
C82 C 0.9818(5) 1.3934(4) 0.2371(3) 0.0786(19) Uani 1 1 d . . .
H82 H 1.0274 1.4318 0.2232 0.094 Uiso 1 1 calc R . .
C83 C 0.9177(5) 1.4130(4) 0.2717(3) 0.0760(19) Uani 1 1 d . . .
H83 H 0.9128 1.4661 0.2850 0.091 Uiso 1 1 calc R . .
C84 C 0.8661(5) 1.3439(4) 0.2820(3) 0.0762(19) Uani 1 1 d . . .
H84 H 0.8170 1.3379 0.3039 0.091 Uiso 1 1 calc R . .
N85 N 0.1693(2) 0.9106(3) 0.44242(15) 0.0440(9) Uani 1 1 d . . .
C86 C 0.2349(3) 0.9008(3) 0.41297(17) 0.0379(9) Uani 1 1 d . . .
N87 N 0.2433(2) 0.8305(2) 0.38539(16) 0.0420(8) Uani 1 1 d . . .
C88 C 0.1752(3) 0.7665(3) 0.3867(2) 0.0520(11) Uani 1 1 d . . .
H88 H 0.1774 0.7158 0.3663 0.062 Uiso 1 1 calc R . .
N89 N 0.1050(3) 0.7679(3) 0.4143(2) 0.0542(10) Uani 1 1 d . . .
C90 C 0.1077(3) 0.8408(3) 0.4419(2) 0.0466(10) Uani 1 1 d . . .
N91 N 0.3010(2) 0.9686(2) 0.40928(15) 0.0410(8) Uani 1 1 d . . .
N92 N 0.3717(2) 0.9601(2) 0.38105(16) 0.0428(8) Uani 1 1 d . . .
C93 C 0.4207(3) 1.0352(3) 0.3807(2) 0.0486(11) Uani 1 1 d . . .
H93 H 0.4749 1.0483 0.3644 0.058 Uiso 1 1 calc R . .
C94 C 0.3813(3) 1.0926(3) 0.4077(2) 0.0521(12) Uani 1 1 d . . .
H94 H 0.4031 1.1501 0.4126 0.063 Uiso 1 1 calc R . .
C95 C 0.3057(3) 1.0491(3) 0.4255(2) 0.0475(11) Uani 1 1 d . . .
H95 H 0.2643 1.0705 0.4453 0.057 Uiso 1 1 calc R . .
N96 N 0.0394(3) 0.8475(3) 0.47409(18) 0.0581(11) Uani 1 1 d . . .
N97 N -0.0290(3) 0.7795(4) 0.4765(2) 0.0729(15) Uani 1 1 d . . .
C98 C -0.0797(4) 0.8090(6) 0.5114(3) 0.086(2) Uani 1 1 d . . .
H98 H -0.1324 0.7767 0.5225 0.103 Uiso 1 1 calc R . .
C99 C -0.0484(5) 0.8908(7) 0.5300(3) 0.095(3) Uani 1 1 d . . .
H99 H -0.0749 0.9241 0.5545 0.115 Uiso 1 1 calc R . .
C100 C 0.0285(4) 0.9147(5) 0.5061(3) 0.0759(18) Uani 1 1 d . . .
H100 H 0.0666 0.9679 0.5109 0.091 Uiso 1 1 calc R . .
N101 N 0.1144(3) 0.2583(4) 0.3384(2) 0.0699(14) Uani 1 1 d . A .
C102 C 0.1862(4) 0.3058(3) 0.3254(2) 0.0585(14) Uani 1 1 d . . .
N103 N 0.2046(2) 0.3870(3) 0.32602(17) 0.0484(9) Uani 1 1 d . . .
C104 C 0.1442(3) 0.4207(4) 0.3450(2) 0.0594(13) Uani 1 1 d . . .
H104 H 0.1538 0.4776 0.3455 0.071 Uiso 1 1 calc R . .
N105 N 0.0699(3) 0.3790(4) 0.3637(2) 0.0758(16) Uani 1 1 d . A .
C106 C 0.0610(4) 0.2969(5) 0.3577(3) 0.0720(18) Uani 1 1 d D . .
N107 N 0.2494(3) 0.2689(3) 0.30960(18) 0.0567(10) Uani 1 1 d . . .
N108 N 0.3258(3) 0.3148(2) 0.29531(17) 0.0509(9) Uani 1 1 d . . .
C109 C 0.3745(4) 0.2634(3) 0.2862(2) 0.0608(14) Uani 1 1 d . . .
H109 H 0.4320 0.2787 0.2753 0.073 Uiso 1 1 calc R . .
C110 C 0.3319(5) 0.1859(4) 0.2945(3) 0.0691(16) Uani 1 1 d . . .
H110 H 0.3538 0.1396 0.2904 0.083 Uiso 1 1 calc R . .
C111 C 0.2509(6) 0.1887(3) 0.3101(3) 0.079(2) Uani 1 1 d . . .
H111 H 0.2059 0.1451 0.3193 0.095 Uiso 1 1 calc R . .
N112A N -0.0144(4) 0.2437(5) 0.3716(3) 0.0520(16) Uani 0.67 1 d P A 1
N113A N -0.0750(5) 0.2745(6) 0.3984(3) 0.066(2) Uani 0.67 1 d P A 1
C114A C -0.1346(6) 0.2118(15) 0.4093(6) 0.085(7) Uani 0.67 1 d P A 1
H114A H -0.1849 0.2152 0.4283 0.102 Uiso 0.67 1 calc PR A 1
C115A C -0.1150(5) 0.1379(7) 0.3892(4) 0.071(3) Uani 0.67 1 d P A 1
H115A H -0.1481 0.0841 0.3914 0.085 Uiso 0.67 1 calc PR A 1
C116A C -0.0360(5) 0.1625(6) 0.3656(4) 0.062(2) Uani 0.67 1 d P A 1
H116A H -0.0036 0.1280 0.3484 0.074 Uiso 0.67 1 calc PR A 1
N112B N -0.0223(11) 0.2814(11) 0.3835(8) 0.072(6) Uiso 0.33 1 d PD A 2
N113B N -0.0784(11) 0.3186(12) 0.4133(8) 0.076(5) Uiso 0.33 1 d PD A 2
C114B C -0.1499(17) 0.2648(16) 0.4287(13) 0.105(10) Uiso 0.33 1 d PD A 2
H114B H -0.1975 0.2762 0.4475 0.126 Uiso 0.33 1 calc PR A 2
C115B C -0.136(2) 0.190(2) 0.4102(19) 0.093(15) Uiso 0.33 1 d PD A 2
H115B H -0.1733 0.1393 0.4161 0.111 Uiso 0.33 1 calc PR A 2
C116B C -0.0614(15) 0.1986(12) 0.3820(9) 0.071(5) Uiso 0.33 1 d PD A 2
H116B H -0.0401 0.1554 0.3646 0.085 Uiso 0.33 1 calc PR A 2
N117 N 0.9122(2) 0.4379(2) 0.11067(16) 0.0423(8) Uani 1 1 d . . .
C118 C 0.8453(3) 0.4532(3) 0.13547(18) 0.0400(9) Uani 1 1 d . . .
N119 N 0.8267(2) 0.5248(2) 0.14552(16) 0.0418(8) Uani 1 1 d . . .
C120 C 0.8864(3) 0.5858(3) 0.1279(2) 0.0473(10) Uani 1 1 d . . .
H120 H 0.8769 0.6383 0.1340 0.057 Uiso 1 1 calc R . .
N121 N 0.9568(2) 0.5793(3) 0.10296(18) 0.0497(9) Uani 1 1 d . . .
C122 C 0.9658(3) 0.5031(3) 0.0957(2) 0.0467(10) Uani 1 1 d . . .
N123 N 0.7873(2) 0.3883(2) 0.15354(15) 0.0391(8) Uani 1 1 d . . .
N124 N 0.7177(2) 0.4006(2) 0.18133(16) 0.0423(8) Uani 1 1 d . . .
C125 C 0.6740(3) 0.3275(3) 0.1918(2) 0.0487(11) Uani 1 1 d . . .
H125 H 0.6220 0.3168 0.2108 0.058 Uiso 1 1 calc R . .
C126 C 0.7153(3) 0.2682(3) 0.1708(2) 0.0501(11) Uani 1 1 d . . .
H126 H 0.6973 0.2116 0.1731 0.060 Uiso 1 1 calc R . .
C127 C 0.7862(3) 0.3083(3) 0.1465(2) 0.0476(11) Uani 1 1 d . . .
H127 H 0.8273 0.2850 0.1280 0.057 Uiso 1 1 calc R . .
N128 N 1.0368(3) 0.4924(3) 0.06779(18) 0.0524(10) Uani 1 1 d . . .
N129 N 1.0481(3) 0.4164(3) 0.0535(2) 0.0648(12) Uani 1 1 d . . .
C130 C 1.1198(4) 0.4298(5) 0.0260(3) 0.0688(16) Uani 1 1 d . . .
H130 H 1.1445 0.3882 0.0101 0.083 Uiso 1 1 calc R . .
C131 C 1.1549(3) 0.5123(5) 0.0231(2) 0.0703(17) Uani 1 1 d . . .
H131 H 1.2062 0.5363 0.0061 0.084 Uiso 1 1 calc R . .
C132 C 1.1006(3) 0.5513(4) 0.0497(2) 0.0609(14) Uani 1 1 d . . .
H132 H 1.1060 0.6081 0.0547 0.073 Uiso 1 1 calc R . .
B133 B 0.5351(3) 0.6814(3) 0.2690(2) 0.0421(11) Uani 1 1 d . . .
F134 F 0.62410(16) 0.69900(16) 0.27985(12) 0.0477(6) Uani 1 1 d . . .
F135 F 0.50562(16) 0.60996(14) 0.23056(11) 0.0445(6) Uani 1 1 d . . .
F136 F 0.49695(16) 0.67332(15) 0.32084(11) 0.0449(5) Uani 1 1 d . . .
F137 F 0.51502(16) 0.74396(15) 0.24470(11) 0.0444(5) Uani 1 1 d . . .
B138 B 0.6950(4) 0.7016(3) 0.5313(2) 0.0474(12) Uani 1 1 d . . .
F139 F 0.6161(2) 0.6834(2) 0.55428(15) 0.0743(9) Uani 1 1 d . . .
F140 F 0.6876(3) 0.6559(3) 0.47872(15) 0.0960(14) Uani 1 1 d . . .
F141 F 0.7207(2) 0.7820(2) 0.5256(3) 0.1034(16) Uani 1 1 d . . .
F142 F 0.7559(2) 0.6810(2) 0.56338(16) 0.0782(10) Uani 1 1 d . . .
B143 B 0.1013(3) 0.5947(4) 0.2543(3) 0.0615(16) Uani 1 1 d D . .
F44A F 0.0721(6) 0.5846(5) 0.3133(3) 0.083(2) Uiso 0.50 1 d PD B 1
F45A F 0.0274(4) 0.5833(4) 0.2196(3) 0.0522(19) Uiso 0.50 1 d PD B 1
F46A F 0.1424(4) 0.5367(4) 0.2411(3) 0.0647(16) Uiso 0.50 1 d PD B 1
F47A F 0.1530(4) 0.6743(4) 0.2640(3) 0.0524(17) Uiso 0.50 1 d PD B 1
F44B F 0.1086(6) 0.5766(5) 0.3061(3) 0.080(2) Uiso 0.50 1 d PD B 2
F45B F 0.0180(4) 0.5831(5) 0.2354(3) 0.059(2) Uiso 0.50 1 d PD B 2
F46B F 0.1384(4) 0.5426(4) 0.2139(3) 0.0691(18) Uiso 0.50 1 d PD B 2
F47B F 0.1512(5) 0.6735(4) 0.2450(4) 0.070(2) Uiso 0.50 1 d PD B 2
B148A B 0.3538(9) 0.6732(9) 0.0111(5) 0.050(6) Uiso 0.50 1 d PD C 1
F149A F 0.3648(5) 0.6059(5) 0.0322(3) 0.0692(18) Uiso 0.50 1 d PD C 1
F150A F 0.3177(7) 0.7205(7) 0.0482(4) 0.109(3) Uiso 0.50 1 d PD C 1
F151A F 0.4317(6) 0.7204(6) -0.0063(4) 0.072(3) Uiso 0.50 1 d PD C 1
F152A F 0.3067(5) 0.6547(5) -0.0393(3) 0.051(2) Uiso 0.50 1 d PD C 1
B148B B 0.3606(9) 0.6861(9) 0.0103(6) 0.057(6) Uiso 0.50 1 d PD D 2
F149B F 0.3580(4) 0.6323(4) 0.0515(3) 0.0538(14) Uiso 0.50 1 d PD D 2
F150B F 0.3378(4) 0.7523(4) 0.0397(3) 0.0575(15) Uiso 0.50 1 d PD D 2
F151B F 0.4455(4) 0.7085(5) -0.0048(3) 0.050(2) Uiso 0.50 1 d PD D 2
F152B F 0.2971(5) 0.6398(6) -0.0336(3) 0.058(3) Uiso 0.50 1 d PD D 2
B153 B 0.7517(4) 0.7262(4) 0.0341(2) 0.0510(12) Uani 1 1 d . . .
F154 F 0.8066(3) 0.7177(3) 0.07782(18) 0.0946(13) Uani 1 1 d . . .
F155 F 0.7202(2) 0.79080(19) 0.05465(14) 0.0663(8) Uani 1 1 d . . .
F156 F 0.6890(3) 0.6547(2) 0.02250(16) 0.0815(11) Uani 1 1 d . . .
F157 F 0.7971(2) 0.7422(2) -0.01328(15) 0.0781(10) Uani 1 1 d . . .
B158A B 0.5126(9) 1.0999(8) 0.2324(6) 0.056(5) Uiso 0.50 1 d PD E 1
F159A F 0.4497(6) 1.0719(6) 0.1873(4) 0.100(3) Uiso 0.50 1 d PD E 1
F160A F 0.5895(5) 1.1294(5) 0.2049(4) 0.088(2) Uiso 0.50 1 d PD E 1
F161A F 0.5056(7) 1.1600(6) 0.2739(4) 0.110(3) Uiso 0.50 1 d PD E 1
F162A F 0.5213(6) 1.0331(6) 0.2560(4) 0.065(3) Uiso 0.50 1 d PD E 1
B158B B 0.5120(7) 1.1074(8) 0.2232(6) 0.046(4) Uiso 0.50 1 d PD F 2
F159B F 0.4250(4) 1.0810(4) 0.2088(3) 0.0632(16) Uiso 0.50 1 d PD F 2
F160B F 0.5571(5) 1.1156(5) 0.1746(3) 0.0739(18) Uiso 0.50 1 d PD F 2
F161B F 0.5296(5) 1.1855(4) 0.2548(3) 0.0687(17) Uiso 0.50 1 d PD F 2
F162B F 0.5364(6) 1.0528(6) 0.2544(4) 0.071(3) Uiso 0.50 1 d PD F 2
B163 B 0.6669(4) 1.0471(4) 0.4331(3) 0.0544(13) Uani 1 1 d . . .
F164 F 0.6005(3) 0.9943(2) 0.45532(18) 0.0844(11) Uani 1 1 d . . .
F165 F 0.7338(2) 1.0102(2) 0.4224(2) 0.0999(15) Uani 1 1 d . . .
F166 F 0.6386(3) 1.0610(3) 0.38185(16) 0.0987(13) Uani 1 1 d . . .
F167 F 0.6989(2) 1.1173(2) 0.47007(14) 0.0688(9) Uani 1 1 d . . .
B168 B 0.1190(3) 0.9729(4) 0.3103(2) 0.0505(13) Uani 1 1 d . . .
F169 F 0.0861(2) 0.8974(2) 0.32737(14) 0.0651(8) Uani 1 1 d . . .
F170 F 0.20495(18) 0.9826(2) 0.29853(14) 0.0663(8) Uani 1 1 d . . .
F171 F 0.0735(2) 0.9769(2) 0.26134(14) 0.0725(9) Uani 1 1 d . . .
F172 F 0.1140(2) 1.0334(2) 0.35294(16) 0.0774(10) Uani 1 1 d . . .
N173 N -0.1283(7) 0.4625(7) 0.4724(4) 0.069(2) Uiso 0.50 1 d P G 1
N174 N -0.0733(6) 0.4457(6) 0.4314(4) 0.064(2) Uiso 0.50 1 d P G 1
H174 H -0.0757 0.3968 0.4137 0.076 Uiso 0.50 1 calc PR G 1
C175 C -0.0175(8) 0.5126(7) 0.4227(5) 0.062(3) Uiso 0.50 1 d P G 1
H175 H 0.0300 0.5123 0.3998 0.074 Uiso 0.50 1 calc PR G 1
C176 C -0.0316(7) 0.5795(8) 0.4476(5) 0.062(3) Uiso 0.50 1 d P G 1
H176 H 0.0008 0.6343 0.4478 0.074 Uiso 0.50 1 calc PR G 1
C177 C -0.1091(11) 0.5484(11) 0.4745(7) 0.094(4) Uiso 0.50 1 d P G 1
H177 H -0.1435 0.5809 0.4916 0.113 Uiso 0.50 1 calc PR G 1
B178 B -0.2011(9) 0.4008(9) 0.5036(6) 0.065(3) Uiso 0.50 1 d P G 1
F179 F -0.1958(5) 0.4338(6) 0.5564(4) 0.084(2) Uiso 0.50 1 d P G 1
F180 F -0.2771(4) 0.3894(4) 0.4770(3) 0.0613(15) Uiso 0.50 1 d P G 1
F181 F -0.1759(5) 0.3313(5) 0.5008(3) 0.0748(18) Uiso 0.50 1 d P G 1
C182 C 0.6409(7) 0.2449(6) 0.3616(4) 0.079(2) Uiso 0.70 1 d P . .
H18A H 0.5880 0.2020 0.3640 0.118 Uiso 0.70 1 calc PR . .
H18B H 0.6755 0.2561 0.3976 0.118 Uiso 0.70 1 calc PR . .
H18C H 0.6736 0.2270 0.3305 0.118 Uiso 0.70 1 calc PR . .
C183 C 0.6200(5) 0.3166(5) 0.3509(4) 0.0601(18) Uiso 0.70 1 d P . .
N184 N 0.5988(6) 0.3694(6) 0.3402(4) 0.088(2) Uiso 0.70 1 d P . .
C185 C 0.3840(5) 0.1876(5) 0.0741(3) 0.080(3) Uani 0.80 1 d P . .
H18D H 0.3236 0.1872 0.0694 0.120 Uiso 0.80 1 calc PR . .
H18E H 0.3877 0.1331 0.0789 0.120 Uiso 0.80 1 calc PR . .
H18F H 0.4137 0.2039 0.0403 0.120 Uiso 0.80 1 calc PR . .
C186 C 0.4243(4) 0.2453(4) 0.1242(3) 0.0458(12) Uani 0.80 1 d P . .
N187 N 0.4546(3) 0.2915(3) 0.1622(2) 0.0468(11) Uani 0.80 1 d P . .
C188 C 0.2293(5) 0.0424(5) 0.1679(4) 0.0618(19) Uiso 0.70 1 d P . .
H18G H 0.2074 0.0217 0.2027 0.093 Uiso 0.70 1 calc PR . .
H18H H 0.2917 0.0517 0.1689 0.093 Uiso 0.70 1 calc PR . .
H18I H 0.2029 0.0024 0.1347 0.093 Uiso 0.70 1 calc PR . .
C189 C 0.2093(6) 0.1142(6) 0.1644(4) 0.065(2) Uiso 0.70 1 d P . .
N190 N 0.1883(6) 0.1734(6) 0.1653(4) 0.092(2) Uiso 0.70 1 d P . .
C191 C 1.0999(4) 0.8034(4) 0.1965(3) 0.0744(17) Uani 1 1 d . . .
H19A H 1.1153 0.7580 0.1737 0.112 Uiso 1 1 calc R . .
H19B H 1.1330 0.8173 0.2333 0.112 Uiso 1 1 calc R . .
H19C H 1.1130 0.8507 0.1763 0.112 Uiso 1 1 calc R . .
C192 C 1.0091(3) 0.7799(3) 0.2059(2) 0.0517(11) Uani 1 1 d . . .
N193 N 0.9378(3) 0.7617(3) 0.2120(2) 0.0562(10) Uani 1 1 d . . .
C194 C 0.8034(6) 0.9783(5) 0.0264(4) 0.090(2) Uiso 0.90 1 d P . .
H19D H 0.7825 0.9245 0.0381 0.135 Uiso 0.90 1 calc PR . .
H19E H 0.8645 0.9886 0.0194 0.135 Uiso 0.90 1 calc PR . .
H19F H 0.7712 0.9802 -0.0086 0.135 Uiso 0.90 1 calc PR . .
C195 C 0.7911(5) 1.0417(5) 0.0724(3) 0.0736(18) Uiso 0.90 1 d P . .
N196 N 0.7799(4) 1.0886(4) 0.1066(3) 0.0827(17) Uiso 0.90 1 d P . .
C197 C 0.4043(6) 0.8792(5) -0.0497(4) 0.085(3) Uani 0.80 1 d P . .
H19G H 0.4580 0.8665 -0.0404 0.127 Uiso 0.80 1 calc PR . .
H19H H 0.4095 0.9041 -0.0847 0.127 Uiso 0.80 1 calc PR . .
H19I H 0.3571 0.8291 -0.0554 0.127 Uiso 0.80 1 calc PR . .
C198 C 0.3869(6) 0.9349(5) -0.0039(4) 0.082(3) Uani 0.80 1 d P . .
N199 N 0.3775(6) 0.9799(5) 0.0327(4) 0.101(3) Uani 0.80 1 d P . .
C200 C 0.1461(8) 0.7588(8) -0.0063(6) 0.070(3) Uiso 0.50 1 d P . .
H20A H 0.0960 0.7447 -0.0334 0.105 Uiso 0.50 1 calc PR . .
H20B H 0.1486 0.7108 0.0108 0.105 Uiso 0.50 1 calc PR . .
H20C H 0.1985 0.7773 -0.0263 0.105 Uiso 0.50 1 calc PR . .
C201 C 0.1394(7) 0.8218(7) 0.0370(5) 0.054(2) Uiso 0.50 1 d P . .
N202 N 0.1310(8) 0.8746(8) 0.0676(6) 0.087(3) Uiso 0.50 1 d P . .
C203 C 1.0438(12) 1.2369(10) 0.1016(7) 0.061(4) Uiso 0.30 1 d PD . .
H20D H 1.0603 1.2243 0.1385 0.091 Uiso 0.30 1 calc PR . .
H20E H 0.9901 1.2529 0.1043 0.091 Uiso 0.30 1 calc PR . .
H20F H 1.0891 1.2816 0.0908 0.091 Uiso 0.30 1 calc PR . .
C204 C 1.0312(11) 1.1637(10) 0.0577(7) 0.055(4) Uiso 0.30 1 d PD . .
N205 N 1.0217(12) 1.1076(10) 0.0285(8) 0.078(5) Uiso 0.30 1 d PD . .
C206 C -0.1079(12) 0.411(2) 0.5589(15) 0.075(8) Uiso 0.20 1 d PD H 2
H20G H -0.0945 0.3972 0.5194 0.112 Uiso 0.20 1 calc PR H 2
H20H H -0.0820 0.3823 0.5837 0.112 Uiso 0.20 1 calc PR H 2
H20I H -0.0849 0.4702 0.5707 0.112 Uiso 0.20 1 calc PR H 2
C207 C -0.2016(9) 0.3885(11) 0.5630(7) 0.026(3) Uiso 0.20 1 d PD H 2
N208 N -0.2654(11) 0.3582(14) 0.5785(10) 0.058(5) Uiso 0.20 1 d PD H 2

loop_
_atom_site_aniso_label
_atom_site_aniso_U_11
_atom_site_aniso_U_22
_atom_site_aniso_U_33
_atom_site_aniso_U_23
_atom_site_aniso_U_13
_atom_site_aniso_U_12
Fe1 0.0330(3) 0.0312(3) 0.0387(3) 0.0021(2) -0.0041(2) 0.0103(2)
Fe2 0.0344(3) 0.0327(3) 0.0438(4) -0.0027(3) 0.0017(3) 0.0126(3)
Fe3 0.0417(3) 0.0325(3) 0.0403(3) 0.0012(3) -0.0048(3) 0.0104(3)
Fe4 0.0382(3) 0.0340(4) 0.0450(4) -0.0017(3) -0.0073(3) 0.0156(3)
N5 0.0380(17) 0.0342(18) 0.0394(18) 0.0025(14) -0.0031(14) 0.0095(14)
C6 0.0339(19) 0.028(2) 0.042(2) -0.0016(15) -0.0062(15) 0.0092(15)
N7 0.0336(16) 0.0301(17) 0.0426(18) 0.0050(13) -0.0009(13) 0.0109(13)
C8 0.0337(19) 0.033(2) 0.048(2) 0.0038(17) -0.0016(16) 0.0134(16)
N9 0.0338(16) 0.0316(18) 0.0432(18) -0.0002(14) 0.0000(14) 0.0112(14)
C10 0.038(2) 0.032(2) 0.039(2) -0.0023(16) -0.0018(16) 0.0124(16)
N11 0.0334(16) 0.0348(18) 0.0411(18) 0.0023(14) -0.0037(13) 0.0113(14)
N12 0.0314(16) 0.0362(19) 0.048(2) 0.0000(15) -0.0044(14) 0.0118(14)
C13 0.032(2) 0.050(3) 0.054(3) -0.003(2) -0.0071(18) 0.0136(18)
C14 0.041(2) 0.072(4) 0.059(3) 0.002(3) -0.014(2) 0.023(2)
C15 0.043(2) 0.061(3) 0.047(3) 0.007(2) -0.0090(19) 0.020(2)
N16 0.0390(17) 0.0383(19) 0.0364(17) -0.0025(14) -0.0013(14) 0.0104(15)
N17 0.0409(18) 0.044(2) 0.0402(19) -0.0041(15) 0.0024(14) 0.0136(16)
C18 0.057(3) 0.055(3) 0.036(2) -0.0011(19) 0.0080(19) 0.014(2)
C19 0.060(3) 0.070(4) 0.040(2) 0.007(2) 0.003(2) 0.010(3)
C20 0.052(3) 0.054(3) 0.042(2) 0.003(2) -0.0103(19) 0.010(2)
N21 0.0377(17) 0.0313(18) 0.0393(18) -0.0013(13) -0.0026(13) 0.0133(14)
C22 0.0307(18) 0.037(2) 0.042(2) 0.0005(16) -0.0014(15) 0.0135(16)
N23 0.0372(17) 0.0311(18) 0.0394(18) -0.0022(13) -0.0006(13) 0.0123(14)
C24 0.039(2) 0.035(2) 0.038(2) -0.0003(16) -0.0003(16) 0.0134(17)
N25 0.0391(17) 0.0355(19) 0.0368(17) -0.0027(14) -0.0017(14) 0.0120(14)
C26 0.0332(18) 0.034(2) 0.038(2) -0.0020(16) -0.0042(15) 0.0140(16)
N27 0.0365(17) 0.0342(18) 0.0400(18) 0.0022(14) -0.0004(13) 0.0142(14)
N28 0.0362(17) 0.0315(18) 0.049(2) 0.0011(14) -0.0020(14) 0.0127(14)
C29 0.042(2) 0.034(2) 0.056(3) 0.0086(19) 0.0023(19) 0.0144(18)
C30 0.050(2) 0.046(3) 0.057(3) 0.016(2) 0.000(2) 0.019(2)
C31 0.042(2) 0.047(3) 0.043(2) 0.0068(19) -0.0017(18) 0.0166(19)
N32 0.0392(17) 0.0299(17) 0.0386(17) -0.0031(13) -0.0050(14) 0.0142(14)
N33 0.0409(18) 0.0305(18) 0.0438(19) -0.0026(14) -0.0047(14) 0.0119(14)
C34 0.054(3) 0.034(2) 0.052(3) -0.0089(19) -0.009(2) 0.017(2)
C35 0.073(3) 0.048(3) 0.044(3) -0.014(2) -0.018(2) 0.025(2)
C36 0.056(3) 0.043(3) 0.040(2) -0.0060(18) -0.0114(19) 0.021(2)
N37 0.0457(19) 0.043(2) 0.0392(19) -0.0038(15) -0.0119(15) 0.0148(16)
C38 0.046(2) 0.034(2) 0.041(2) -0.0006(17) -0.0115(17) 0.0138(18)
N39 0.0436(18) 0.0305(18) 0.0397(18) 0.0001(14) -0.0083(14) 0.0112(14)
C40 0.044(2) 0.035(2) 0.039(2) -0.0020(16) -0.0109(17) 0.0142(18)
N41 0.0390(18) 0.0365(19) 0.0417(19) -0.0022(14) -0.0086(14) 0.0162(15)
C42 0.042(2) 0.034(2) 0.044(2) -0.0013(17) -0.0110(17) 0.0144(17)
N43 0.050(2) 0.040(2) 0.0380(19) -0.0015(15) -0.0067(15) 0.0110(16)
N44 0.055(2) 0.036(2) 0.0388(19) 0.0043(15) -0.0006(16) 0.0103(16)
C45 0.067(3) 0.051(3) 0.043(3) 0.001(2) 0.005(2) 0.008(2)
C46 0.077(4) 0.060(3) 0.041(3) -0.003(2) 0.002(2) 0.007(3)
C47 0.062(3) 0.049(3) 0.042(2) -0.004(2) -0.010(2) 0.007(2)
N48 0.0388(18) 0.045(2) 0.046(2) -0.0076(16) -0.0134(15) 0.0154(16)
N49 0.0397(18) 0.040(2) 0.050(2) -0.0010(16) -0.0097(15) 0.0164(15)
C50 0.042(2) 0.044(3) 0.063(3) 0.002(2) -0.013(2) 0.016(2)
C51 0.047(3) 0.059(3) 0.065(3) -0.008(2) -0.021(2) 0.011(2)
C52 0.053(3) 0.058(3) 0.052(3) -0.013(2) -0.018(2) 0.016(2)
N53 0.0359(16) 0.0350(18) 0.0384(17) 0.0008(14) -0.0057(13) 0.0131(14)
C54 0.0356(19) 0.035(2) 0.039(2) -0.0011(16) -0.0038(16) 0.0131(16)
N55 0.0336(16) 0.0327(18) 0.0438(18) -0.0005(14) -0.0066(14) 0.0122(14)
C56 0.0323(19) 0.037(2) 0.048(2) 0.0006(17) -0.0078(16) 0.0125(17)
N57 0.0302(15) 0.0312(17) 0.0424(18) 0.0007(13) -0.0064(13) 0.0102(13)
C58 0.0321(18) 0.034(2) 0.037(2) 0.0017(15) -0.0034(15) 0.0127(16)
N59 0.0404(17) 0.0321(18) 0.0390(18) 0.0002(14) -0.0073(14) 0.0130(14)
N60 0.0421(18) 0.0342(19) 0.0401(18) -0.0016(14) -0.0056(14) 0.0141(15)
C61 0.054(3) 0.033(2) 0.041(2) -0.0016(17) -0.0047(19) 0.0066(19)
C62 0.057(3) 0.044(3) 0.045(2) -0.0001(19) -0.015(2) 0.010(2)
C63 0.046(2) 0.044(3) 0.042(2) 0.0008(18) -0.0127(18) 0.0097(19)
N64 0.0344(16) 0.0344(18) 0.0382(17) 0.0016(13) -0.0045(13) 0.0135(14)
N65 0.0400(17) 0.0318(18) 0.0396(18) 0.0039(13) -0.0005(14) 0.0126(14)
C66 0.051(2) 0.037(2) 0.047(2) 0.0077(18) 0.0011(19) 0.0212(19)
C67 0.054(3) 0.051(3) 0.057(3) 0.009(2) -0.012(2) 0.026(2)
C68 0.043(2) 0.051(3) 0.046(2) 0.0028(19) -0.0113(18) 0.019(2)
N69 0.067(3) 0.044(2) 0.061(3) 0.0045(19) -0.011(2) 0.010(2)
C70 0.051(3) 0.044(3) 0.047(2) 0.008(2) -0.012(2) 0.007(2)
N71 0.053(2) 0.039(2) 0.045(2) -0.0003(16) -0.0088(16) 0.0150(17)
C72 0.067(3) 0.059(3) 0.051(3) -0.001(2) -0.016(2) 0.028(3)
N73 0.090(3) 0.045(3) 0.054(2) -0.0041(19) -0.017(2) 0.031(2)
C74 0.060(3) 0.053(3) 0.050(3) 0.003(2) -0.014(2) 0.015(2)
N75 0.054(2) 0.052(3) 0.056(2) 0.0060(19) -0.0006(18) 0.0179(19)
N76 0.048(2) 0.042(2) 0.050(2) 0.0062(16) -0.0008(16) 0.0115(17)
C77 0.059(3) 0.059(3) 0.052(3) 0.003(2) 0.002(2) 0.026(2)
C78 0.061(3) 0.078(4) 0.065(3) 0.010(3) 0.014(3) 0.030(3)
C79 0.049(3) 0.062(3) 0.068(3) 0.015(3) 0.007(2) 0.009(2)
N80 0.080(3) 0.051(3) 0.063(3) 0.004(2) -0.022(2) 0.017(2)
N81 0.080(4) 0.057(3) 0.082(4) 0.011(3) -0.022(3) 0.004(3)
C82 0.086(4) 0.051(4) 0.092(5) 0.012(3) -0.029(4) 0.006(3)
C83 0.093(5) 0.041(3) 0.084(4) 0.006(3) -0.038(4) 0.007(3)
C84 0.103(5) 0.061(4) 0.064(4) -0.006(3) -0.031(3) 0.030(4)
N85 0.0439(19) 0.060(2) 0.0345(18) 0.0001(16) -0.0024(14) 0.0297(18)
C86 0.036(2) 0.043(2) 0.036(2) 0.0005(16) -0.0042(16) 0.0164(17)
N87 0.0351(17) 0.041(2) 0.049(2) -0.0012(16) 0.0030(15) 0.0127(15)
C88 0.042(2) 0.045(3) 0.069(3) 0.001(2) 0.005(2) 0.015(2)
N89 0.042(2) 0.057(3) 0.068(3) 0.014(2) 0.0084(18) 0.0169(18)
C90 0.039(2) 0.064(3) 0.043(2) 0.012(2) 0.0003(18) 0.022(2)
N91 0.0423(18) 0.039(2) 0.0422(19) -0.0068(15) -0.0044(15) 0.0188(15)
N92 0.0399(18) 0.038(2) 0.050(2) -0.0047(16) 0.0008(15) 0.0161(15)
C93 0.045(2) 0.040(3) 0.055(3) -0.003(2) -0.004(2) 0.0084(19)
C94 0.065(3) 0.033(2) 0.053(3) -0.0084(19) -0.016(2) 0.013(2)
C95 0.054(3) 0.041(2) 0.047(2) -0.0122(19) -0.011(2) 0.021(2)
N96 0.044(2) 0.090(3) 0.051(2) 0.017(2) 0.0089(18) 0.032(2)
N97 0.043(2) 0.120(5) 0.068(3) 0.041(3) 0.010(2) 0.028(3)
C98 0.052(3) 0.153(8) 0.072(4) 0.044(5) 0.018(3) 0.046(4)
C99 0.080(5) 0.159(9) 0.070(4) 0.011(5) 0.027(4) 0.072(6)
C100 0.072(4) 0.106(5) 0.061(3) 0.001(3) 0.011(3) 0.048(4)
N101 0.050(3) 0.086(4) 0.065(3) 0.026(3) -0.013(2) -0.003(3)
C102 0.062(3) 0.055(3) 0.045(3) 0.015(2) -0.016(2) -0.010(2)
N103 0.0414(19) 0.056(3) 0.046(2) 0.0069(17) -0.0019(16) 0.0098(18)
C104 0.054(3) 0.078(4) 0.046(3) 0.012(2) -0.005(2) 0.017(3)
N105 0.038(2) 0.137(6) 0.054(3) 0.024(3) -0.0031(19) 0.023(3)
C106 0.061(4) 0.088(5) 0.053(3) 0.029(3) -0.019(3) -0.011(3)
N107 0.075(3) 0.045(2) 0.048(2) 0.0039(18) -0.007(2) 0.016(2)
N108 0.066(3) 0.037(2) 0.047(2) 0.0056(16) -0.0051(18) 0.0119(19)
C109 0.092(4) 0.048(3) 0.050(3) 0.005(2) -0.008(3) 0.034(3)
C110 0.105(5) 0.049(3) 0.062(3) 0.008(2) -0.002(3) 0.036(3)
C111 0.137(6) 0.034(3) 0.054(3) 0.008(2) -0.022(4) 0.002(3)
N112A 0.038(3) 0.071(5) 0.046(3) 0.017(3) -0.004(2) 0.009(3)
N113A 0.063(5) 0.105(7) 0.039(3) 0.009(4) -0.001(3) 0.040(5)
C114A 0.019(4) 0.166(18) 0.061(7) 0.053(10) -0.009(3) -0.008(6)
C115A 0.040(4) 0.099(8) 0.073(6) 0.038(5) -0.004(4) 0.004(5)
C116A 0.043(4) 0.084(7) 0.060(5) 0.025(4) -0.006(3) 0.013(4)
N117 0.0416(19) 0.041(2) 0.045(2) 0.0013(15) -0.0041(15) 0.0168(16)
C118 0.042(2) 0.037(2) 0.040(2) -0.0019(17) -0.0093(17) 0.0152(18)
N119 0.0414(18) 0.036(2) 0.047(2) -0.0007(15) -0.0067(15) 0.0139(15)
C120 0.050(2) 0.038(2) 0.051(3) -0.0031(19) -0.009(2) 0.012(2)
N121 0.043(2) 0.048(2) 0.053(2) 0.0021(18) -0.0074(17) 0.0063(17)
C122 0.043(2) 0.055(3) 0.043(2) -0.002(2) -0.0097(18) 0.019(2)
N123 0.0410(18) 0.0349(19) 0.0422(19) -0.0018(14) -0.0087(14) 0.0162(15)
N124 0.0434(19) 0.036(2) 0.048(2) 0.0035(15) -0.0053(15) 0.0146(16)
C125 0.046(2) 0.046(3) 0.053(3) 0.007(2) -0.011(2) 0.013(2)
C126 0.058(3) 0.033(2) 0.058(3) 0.006(2) -0.010(2) 0.012(2)
C127 0.059(3) 0.037(2) 0.049(2) -0.0037(19) -0.011(2) 0.023(2)
N128 0.041(2) 0.062(3) 0.055(2) 0.0074(19) -0.0047(17) 0.0167(19)
N129 0.062(3) 0.073(3) 0.069(3) 0.006(2) 0.003(2) 0.036(2)
C130 0.055(3) 0.098(5) 0.063(3) 0.009(3) 0.002(3) 0.040(3)
C131 0.039(3) 0.112(6) 0.056(3) 0.013(3) -0.004(2) 0.015(3)
C132 0.043(3) 0.079(4) 0.053(3) 0.008(3) -0.004(2) 0.005(2)
B133 0.039(2) 0.035(3) 0.052(3) 0.000(2) 0.001(2) 0.012(2)
F134 0.0398(13) 0.0441(14) 0.0594(16) 0.0020(12) 0.0023(11) 0.0145(11)
F135 0.0468(13) 0.0316(13) 0.0543(14) -0.0021(10) 0.0005(11) 0.0135(10)
F136 0.0441(13) 0.0418(14) 0.0493(14) 0.0043(11) 0.0052(11) 0.0135(11)
F137 0.0470(13) 0.0334(13) 0.0545(15) 0.0027(10) 0.0029(11) 0.0161(10)
B138 0.050(3) 0.047(3) 0.040(3) 0.002(2) -0.010(2) 0.007(2)
F139 0.0551(17) 0.097(3) 0.066(2) 0.0157(18) 0.0088(15) 0.0089(17)
F140 0.082(2) 0.135(4) 0.0492(19) -0.026(2) -0.0057(17) 0.012(2)
F141 0.0551(19) 0.052(2) 0.206(5) 0.030(3) 0.013(2) 0.0154(16)
F142 0.0639(19) 0.093(3) 0.076(2) 0.0333(19) -0.0216(16) 0.0095(18)
B143 0.044(3) 0.050(3) 0.093(5) 0.016(3) -0.001(3) 0.014(3)
B153 0.061(3) 0.050(3) 0.039(3) -0.002(2) 0.004(2) 0.014(3)
F154 0.124(3) 0.085(3) 0.079(2) -0.006(2) -0.031(2) 0.047(3)
F155 0.078(2) 0.0547(18) 0.070(2) 0.0049(15) 0.0187(16) 0.0252(16)
F156 0.089(2) 0.062(2) 0.072(2) -0.0158(17) 0.0166(18) -0.0059(18)
F157 0.092(2) 0.065(2) 0.066(2) -0.0059(16) 0.0287(18) 0.0069(18)
B163 0.058(3) 0.050(3) 0.048(3) -0.007(2) 0.002(2) 0.008(3)
F164 0.091(3) 0.067(2) 0.091(3) 0.0118(19) 0.039(2) 0.0134(19)
F165 0.067(2) 0.054(2) 0.163(4) -0.027(2) 0.023(2) 0.0108(17)
F166 0.110(3) 0.114(3) 0.057(2) 0.018(2) -0.012(2) 0.004(3)
F167 0.078(2) 0.0575(19) 0.0659(19) -0.0174(15) -0.0065(16) 0.0243(16)
B168 0.038(2) 0.056(3) 0.052(3) 0.008(2) -0.005(2) 0.003(2)
F169 0.0582(17) 0.067(2) 0.0655(19) 0.0180(15) -0.0140(14) 0.0073(15)
F170 0.0412(14) 0.086(2) 0.0650(19) 0.0010(16) 0.0003(13) 0.0107(14)
F171 0.0519(16) 0.095(3) 0.068(2) 0.0337(18) -0.0130(14) 0.0055(16)
F172 0.082(2) 0.077(2) 0.071(2) -0.0016(17) 0.0196(18) 0.0229(19)
C185 0.075(5) 0.071(5) 0.066(5) -0.021(4) 0.013(4) -0.014(4)
C186 0.044(3) 0.038(3) 0.055(3) 0.005(3) 0.005(2) 0.012(2)
N187 0.047(3) 0.041(3) 0.050(3) 0.003(2) -0.001(2) 0.011(2)
C191 0.054(3) 0.081(4) 0.093(5) 0.020(4) 0.010(3) 0.021(3)
C192 0.053(3) 0.041(3) 0.063(3) 0.004(2) -0.003(2) 0.018(2)
N193 0.045(2) 0.047(2) 0.073(3) 0.000(2) -0.0096(19) 0.0124(18)
C197 0.104(6) 0.054(5) 0.089(6) 0.011(4) -0.039(5) 0.012(4)
C198 0.101(6) 0.053(4) 0.083(6) 0.011(4) -0.063(5) 0.010(4)
N199 0.119(6) 0.078(5) 0.105(6) -0.003(5) -0.070(5) 0.039(5)

loop_
_atom_type_symbol
_atom_type_description
_atom_type_scat_dispersion_real
_atom_type_scat_dispersion_imag
_atom_type_scat_source
C C 0.0181 0.0091 'International Tables Vol C Tables 4.2.6.8 and 6.1.1.4'
H H 0.0000 0.0000 'International Tables Vol C Tables 4.2.6.8 and 6.1.1.4'
N N 0.0311 0.0180 'International Tables Vol C Tables 4.2.6.8 and 6.1.1.4'
Fe Fe -1.1336 3.1974 'International Tables Vol C Tables 4.2.6.8 and 6.1.1.4'
F F 0.0727 0.0534 'International Tables Vol C Tables 4.2.6.8 and 6.1.1.4'
B B 0.0090 0.0039 'International Tables Vol C Tables 4.2.6.8 and 6.1.1.4'

loop_
_geom_angle_atom_site_label_1
_geom_angle_atom_site_label_2
_geom_angle_atom_site_label_3
_geom_angle
N12 Fe1 N7 74.21(13)
N12 Fe1 N57 95.92(13)
N12 Fe1 N71 97.12(14)
N12 Fe1 N76 92.75(15)
N57 Fe1 N7 95.05(13)
N65 Fe1 N7 91.97(13)
N65 Fe1 N12 163.13(14)
N65 Fe1 N57 75.32(13)
N65 Fe1 N71 94.43(14)
N65 Fe1 N76 101.97(15)
N71 Fe1 N7 98.54(14)
N71 Fe1 N57 163.27(14)
N76 Fe1 N7 165.31(14)
N76 Fe1 N57 92.97(14)
N76 Fe1 N71 76.01(16)
N9 Fe2 N23 96.04(12)
N17 Fe2 N9 74.01(14)
N17 Fe2 N23 91.25(13)
N17 Fe2 N28 158.74(13)
N17 Fe2 N87 92.55(14)
N28 Fe2 N9 93.02(13)
N28 Fe2 N23 73.10(13)
N28 Fe2 N87 103.25(14)
N87 Fe2 N9 161.77(14)
N87 Fe2 N23 96.52(13)
N92 Fe2 N9 94.61(13)
N92 Fe2 N17 101.83(15)
N92 Fe2 N23 165.01(14)
N92 Fe2 N28 95.84(14)
N92 Fe2 N87 75.81(14)
N33 Fe3 N25 72.68(13)
N33 Fe3 N39 96.31(13)
N33 Fe3 N44 159.93(15)
N33 Fe3 N103 99.69(14)
N33 Fe3 N108 94.18(15)
N39 Fe3 N25 93.27(12)
N44 Fe3 N25 89.94(13)
N44 Fe3 N39 74.23(14)
N44 Fe3 N103 93.10(15)
N103 Fe3 N25 100.19(14)
N103 Fe3 N39 161.55(14)
N108 Fe3 N25 165.87(14)
N108 Fe3 N39 93.37(15)
N108 Fe3 N44 103.87(15)
N108 Fe3 N103 76.43(17)
N41 Fe4 N55 94.69(13)
N49 Fe4 N41 73.64(14)
N49 Fe4 N55 91.45(13)
N49 Fe4 N119 92.60(14)
N60 Fe4 N41 91.68(13)
N60 Fe4 N49 158.13(14)
N60 Fe4 N55 73.32(13)
N60 Fe4 N119 105.11(14)
N60 Fe4 N124 92.74(14)
N119 Fe4 N41 160.56(13)
N119 Fe4 N55 99.42(13)
N124 Fe4 N41 94.11(14)
N124 Fe4 N49 104.19(14)
N124 Fe4 N55 163.71(14)
N124 Fe4 N119 75.68(14)
C10 N5 C6 112.7(4)
N5 C6 N7 127.3(4)
N5 C6 N11 116.5(4)
N7 C6 N11 116.2(4)
C6 N7 Fe1 113.0(3)
C8 N7 Fe1 132.4(3)
C8 N7 C6 113.7(4)
N7 C8 H8 117.4
N7 C8 N9 125.2(4)
N9 C8 H8 117.4
C8 N9 Fe2 132.5(3)
C8 N9 C10 113.6(3)
C10 N9 Fe2 113.3(3)
N5 C10 N9 127.4(4)
N5 C10 N16 116.5(4)
N9 C10 N16 116.1(4)
N12 N11 C6 118.7(3)
C15 N11 C6 129.7(4)
C15 N11 N12 111.4(3)
N11 N12 Fe1 116.7(2)
C13 N12 Fe1 138.7(3)
C13 N12 N11 104.5(4)
N12 C13 H13 124.3
N12 C13 C14 111.4(4)
C14 C13 H13 124.3
C13 C14 H14 126.9
C15 C14 C13 106.2(4)
C15 C14 H14 126.9
N11 C15 H15 126.8
C14 C15 N11 106.5(4)
C14 C15 H15 126.8
N17 N16 C10 119.9(4)
C20 N16 C10 128.2(4)
C20 N16 N17 111.9(4)
N16 N17 Fe2 116.5(3)
C18 N17 Fe2 139.0(3)
C18 N17 N16 104.5(4)
N17 C18 H18 124.3
N17 C18 C19 111.4(4)
C19 C18 H18 124.3
C18 C19 H19 127.3
C20 C19 C18 105.5(5)
C20 C19 H19 127.3
N16 C20 C19 106.7(4)
N16 C20 H20 126.6
C19 C20 H20 126.6
C22 N21 C26 112.0(4)
N21 C22 N23 128.0(4)
N21 C22 N27 116.1(4)
N23 C22 N27 115.9(4)
C22 N23 Fe2 113.8(3)
C24 N23 Fe2 132.1(3)
C24 N23 C22 113.4(3)
N23 C24 H24 117.3
N23 C24 N25 125.3(4)
N25 C24 H24 117.3
C24 N25 Fe3 132.7(3)
C26 N25 Fe3 113.3(3)
C26 N25 C24 113.2(4)
N21 C26 N25 128.0(4)
N21 C26 N32 115.9(4)
N25 C26 N32 116.0(4)
N28 N27 C22 119.0(3)
C31 N27 C22 129.3(4)
C31 N27 N28 111.8(4)
N27 N28 Fe2 117.4(3)
C29 N28 Fe2 137.6(3)
C29 N28 N27 104.8(4)
N28 C29 H29 124.3
N28 C29 C30 111.5(4)
C30 C29 H29 124.3
C29 C30 H30 127.3
C31 C30 C29 105.5(4)
C31 C30 H30 127.3
N27 C31 C30 106.5(4)
N27 C31 H31 126.8
C30 C31 H31 126.8
N33 N32 C26 118.6(3)
C36 N32 C26 129.7(4)
C36 N32 N33 111.6(3)
N32 N33 Fe3 118.2(2)
C34 N33 Fe3 137.2(3)
C34 N33 N32 104.5(4)
N33 C34 H34 124.2
N33 C34 C35 111.5(4)
C35 C34 H34 124.2
C34 C35 H35 127.3
C36 C35 C34 105.4(4)
C36 C35 H35 127.3
N32 C36 C35 107.0(4)
N32 C36 H36 126.5
C35 C36 H36 126.5
C42 N37 C38 112.7(4)
N37 C38 N39 127.0(4)
N37 C38 N43 117.0(4)
N39 C38 N43 115.9(4)
C38 N39 Fe3 113.6(3)
C40 N39 Fe3 132.2(3)
C40 N39 C38 113.8(4)
N39 C40 H40 117.4
N39 C40 N41 125.3(4)
N41 C40 H40 117.4
C40 N41 Fe4 131.5(3)
C42 N41 Fe4 114.6(3)
C42 N41 C40 113.3(4)
N37 C42 N41 128.0(4)
N37 C42 N48 116.4(4)
N41 C42 N48 115.7(4)
N44 N43 C38 119.4(3)
N44 N43 C47 111.1(4)
C47 N43 C38 129.5(4)
N43 N44 Fe3 116.0(3)
C45 N44 Fe3 139.0(4)
C45 N44 N43 104.9(4)
N44 C45 H45 124.4
N44 C45 C46 111.2(5)
C46 C45 H45 124.4
C45 C46 H46 127.0
C47 C46 C45 105.9(5)
C47 C46 H46 127.0
N43 C47 H47 126.5
C46 C47 N43 107.0(5)
C46 C47 H47 126.5
N49 N48 C42 119.3(3)
C52 N48 C42 129.6(4)
C52 N48 N49 111.1(4)
N48 N49 Fe4 115.9(3)
C50 N49 Fe4 138.6(4)
C50 N49 N48 105.1(4)
N49 C50 H50 124.6
N49 C50 C51 110.8(5)
C51 C50 H50 124.6
C50 C51 H51 126.9
C52 C51 C50 106.3(4)
C52 C51 H51 126.9
N48 C52 H52 126.7
C51 C52 N48 106.7(5)
C51 C52 H52 126.7
C58 N53 C54 112.9(3)
N53 C54 N55 127.4(4)
N53 C54 N59 116.8(3)
N55 C54 N59 115.8(3)
C54 N55 Fe4 114.0(3)
C56 N55 Fe4 131.6(3)
C56 N55 C54 113.5(3)
N55 C56 H56 117.4
N57 C56 N55 125.2(4)
N57 C56 H56 117.4
C56 N57 Fe1 131.8(3)
C56 N57 C58 114.2(3)
C58 N57 Fe1 113.8(3)
N53 C58 N57 126.8(4)
N53 C58 N64 117.0(3)
N57 C58 N64 116.2(3)
C54 N59 N60 118.9(3)
C63 N59 C54 130.3(4)
C63 N59 N60 110.8(3)
N59 N60 Fe4 116.5(2)
C61 N60 Fe4 137.7(3)
C61 N60 N59 104.9(3)
N60 C61 H61 124.4
N60 C61 C62 111.3(4)
C62 C61 H61 124.4
C61 C62 H62 126.9
C63 C62 C61 106.1(4)
C63 C62 H62 126.9
N59 C63 H63 126.5
C62 C63 N59 106.9(4)
C62 C63 H63 126.5
N65 N64 C58 118.5(3)
C68 N64 C58 129.4(4)
C68 N64 N65 112.0(3)
N64 N65 Fe1 115.6(2)
C66 N65 Fe1 139.3(3)
C66 N65 N64 105.0(3)
N65 C66 H66 124.6
N65 C66 C67 110.8(4)
C67 C66 H66 124.6
C66 C67 H67 126.8
C68 C67 C66 106.5(4)
C68 C67 H67 126.8
N64 C68 C67 105.7(4)
N64 C68 H68 127.2
C67 C68 H68 127.2
C74 N69 C70 113.0(5)
N69 C70 N71 126.3(5)
N69 C70 N75 117.3(5)
N71 C70 N75 116.5(4)
C70 N71 Fe1 113.9(3)
C72 N71 Fe1 131.6(4)
C72 N71 C70 114.5(5)
N71 C72 H72 118.1
N71 C72 N73 123.8(6)
N73 C72 H72 118.1
C74 N73 C72 113.8(5)
N69 C74 N73 128.6(5)
N69 C74 N80 117.1(5)
N73 C74 N80 114.3(5)
C70 N75 C79 129.7(5)
N76 N75 C70 118.8(4)
N76 N75 C79 111.0(4)
N75 N76 Fe1 114.0(3)
C77 N76 Fe1 140.7(4)
C77 N76 N75 105.1(4)
N76 C77 H77 124.4
N76 C77 C78 111.3(5)
C78 C77 H77 124.4
C77 C78 H78 127.4
C79 C78 C77 105.3(5)
C79 C78 H78 127.4
N75 C79 H79 126.4
C78 C79 N75 107.3(5)
C78 C79 H79 126.4
N81 N80 C74 120.6(5)
C84 N80 C74 127.8(6)
C84 N80 N81 111.5(6)
C82 N81 N80 104.2(6)
N81 C82 H82 125.2
N81 C82 C83 109.7(7)
C83 C82 H82 125.2
C82 C83 H83 126.4
C84 C83 C82 107.1(6)
C84 C83 H83 126.4
N80 C84 H84 126.3
C83 C84 N80 107.5(7)
C83 C84 H84 126.3
C86 N85 C90 112.8(4)
N85 C86 N87 126.1(4)
N85 C86 N91 117.9(4)
N87 C86 N91 116.0(4)
C86 N87 Fe2 114.4(3)
C86 N87 C88 114.4(4)
C88 N87 Fe2 131.1(3)
N87 C88 H88 117.2
N89 C88 N87 125.5(5)
N89 C88 H88 117.2
C90 N89 C88 113.1(4)
N85 C90 N96 114.7(5)
N89 C90 N85 127.9(4)
N89 C90 N96 117.3(5)
N92 N91 C86 119.4(3)
N92 N91 C95 110.8(4)
C95 N91 C86 129.5(4)
N91 N92 Fe2 113.9(3)
C93 N92 Fe2 140.3(3)
C93 N92 N91 105.7(4)
N92 C93 H93 124.7
N92 C93 C94 110.6(5)
C94 C93 H93 124.7
C93 C94 H94 126.9
C95 C94 C93 106.3(4)
C95 C94 H94 126.9
N91 C95 H95 126.7
C94 C95 N91 106.6(4)
C94 C95 H95 126.7
C90 N96 N97 120.1(5)
C100 N96 C90 127.9(6)
C100 N96 N97 112.0(5)
C98 N97 N96 102.7(6)
N97 C98 H98 123.4
N97 C98 C99 113.1(7)
C99 C98 H98 123.4
C98 C99 H99 127.0
C100 C99 C98 106.0(6)
C100 C99 H99 127.0
N96 C100 C99 106.2(7)
N96 C100 H100 126.9
C99 C100 H100 126.9
C106 N101 C102 113.2(6)
N101 C102 N103 126.8(6)
N101 C102 N107 116.1(6)
N103 C102 N107 117.1(5)
C102 N103 Fe3 113.2(4)
C104 N103 Fe3 131.6(4)
C104 N103 C102 115.1(5)
N103 C104 H104 118.1
N103 C104 N105 123.7(6)
N105 C104 H104 118.1
C104 N105 C106 112.9(6)
N101 C106 N105 128.1(6)
N101 C106 N112A 111.2(7)
N105 C106 N112A 120.6(7)
N101 C106 N112B 139.6(10)
N105 C106 N112B 92.2(9)
C102 N107 C111 129.3(6)
N108 N107 C102 119.3(4)
N108 N107 C111 111.2(5)
N107 N108 Fe3 113.9(3)
C109 N108 Fe3 140.9(4)
C109 N108 N107 105.0(4)
N108 C109 H109 123.9
N108 C109 C110 112.2(6)
C110 C109 H109 123.9
C109 C110 H110 126.8
C109 C110 C111 106.3(5)
C111 C110 H110 126.8
N107 C111 H111 127.4
C110 C111 N107 105.2(6)
C110 C111 H111 127.4
N113A N112A C106 119.4(9)
C116A N112A C106 128.8(8)
C116A N112A N113A 111.7(7)
C114A N113A N112A 105.8(12)
N113A C114A H114A 124.3
N113A C114A C115A 111.4(10)
C115A C114A H114A 124.3
C114A C115A H115A 128.0
C116A C115A C114A 104.1(10)
C116A C115A H115A 128.0
N112A C116A C115A 107.0(9)
N112A C116A H116A 126.5
C115A C116A H116A 126.5
N113B N112B C106 143.9(16)
C116B N112B C106 112.5(17)
C116B N112B N113B 103.5(16)
C114B N113B N112B 114(2)
N113B C114B H114B 128.4
N113B C114B C115B 103(3)
C115B C114B H114B 128.4
C114B C115B H115B 124.5
C116B C115B C114B 111(3)
C116B C115B H115B 124.5
N112B C116B H116B 125.8
C115B C116B N112B 108(2)
C115B C116B H116B 125.8
C118 N117 C122 113.3(4)
N117 C118 N119 127.4(4)
N117 C118 N123 116.7(4)
N119 C118 N123 115.9(4)
C118 N119 Fe4 115.0(3)
C118 N119 C120 113.0(4)
C120 N119 Fe4 132.0(3)
N119 C120 H120 117.0
N121 C120 N119 126.0(4)
N121 C120 H120 117.0
C120 N121 C122 113.6(4)
N117 C122 N121 126.6(4)
N117 C122 N128 117.4(4)
N121 C122 N128 116.0(5)
N124 N123 C118 119.6(3)
C127 N123 C118 129.2(4)
C127 N123 N124 111.1(4)
N123 N124 Fe4 113.8(3)
C125 N124 Fe4 140.8(3)
C125 N124 N123 105.2(4)
N124 C125 H125 124.7
N124 C125 C126 110.7(5)
C126 C125 H125 124.7
C125 C126 H126 127.0
C127 C126 C125 105.9(4)
C127 C126 H126 127.0
N123 C127 H127 126.5
C126 C127 N123 107.1(4)
C126 C127 H127 126.5
N129 N128 C122 120.9(4)
C132 N128 C122 126.9(5)
C132 N128 N129 112.1(5)
C130 N129 N128 103.6(5)
N129 C130 H130 123.9
N129 C130 C131 112.1(6)
C131 C130 H130 123.9
C130 C131 H131 127.0
C132 C131 C130 105.9(5)
C132 C131 H131 127.0
N128 C132 H132 126.9
C131 C132 N128 106.1(6)
C131 C132 H132 126.9
F135 B133 F134 110.2(3)
F135 B133 F136 110.7(4)
F135 B133 F137 107.6(4)
F136 B133 F134 107.7(4)
F136 B133 F137 110.7(3)
F137 B133 F134 110.1(4)
F139 B138 F142 111.6(4)
F140 B138 F139 108.2(4)
F140 B138 F142 106.8(5)
F141 B138 F139 110.4(5)
F141 B138 F140 109.1(5)
F141 B138 F142 110.6(4)
F45A B143 F44A 106.2(6)
F46A B143 F44A 104.6(6)
F46A B143 F45A 113.4(6)
F46A B143 F47A 115.8(6)
F47A B143 F44A 100.4(6)
F47A B143 F45A 114.5(6)
F44B B143 F45B 112.9(7)
F44B B143 F46B 109.7(6)
F44B B143 F47B 116.2(7)
F45B B143 F46B 107.2(6)
F45B B143 F47B 109.5(6)
F47B B143 F46B 100.3(6)
F149A B148A F151A 111.4(10)
F150A B148A F149A 113.3(11)
F150A B148A F151A 110.2(12)
F152A B148A F149A 113.3(11)
F152A B148A F150A 108.3(10)
F152A B148A F151A 99.5(10)
F149B B148B F152B 104.1(10)
F150B B148B F149B 104.3(10)
F150B B148B F151B 111.1(11)
F150B B148B F152B 112.9(10)
F151B B148B F149B 105.9(10)
F151B B148B F152B 117.1(10)
F155 B153 F154 106.2(4)
F156 B153 F154 107.0(5)
F156 B153 F155 112.7(5)
F156 B153 F157 110.7(4)
F157 B153 F154 109.7(5)
F157 B153 F155 110.5(5)
F159A B158A F160A 103.6(10)
F161A B158A F159A 119.6(11)
F161A B158A F160A 107.8(11)
F161A B158A F162A 110.5(11)
F162A B158A F159A 107.9(10)
F162A B158A F160A 106.7(10)
F159B B158B F160B 109.9(10)
F159B B158B F161B 108.1(9)
F159B B158B F162B 109.9(10)
F160B B158B F161B 106.3(9)
F160B B158B F162B 111.0(9)
F161B B158B F162B 111.5(10)
F164 B163 F165 109.4(5)
F166 B163 F164 108.7(5)
F166 B163 F165 106.9(5)
F166 B163 F167 112.3(5)
F167 B163 F164 111.4(5)
F167 B163 F165 108.0(5)
F169 B168 F170 109.3(5)
F171 B168 F169 109.2(4)
F171 B168 F170 108.9(4)
F172 B168 F169 109.9(5)
F172 B168 F170 108.8(4)
F172 B168 F171 110.7(5)
N174 N173 C177 99.4(10)
N174 N173 B178 130.0(10)
C177 N173 B178 130.3(11)
N173 N174 H174 124.7
C175 N174 N173 110.6(10)
C175 N174 H174 124.7
N174 C175 H175 122.5
C176 C175 N174 115.0(11)
C176 C175 H175 122.5
C175 C176 H176 129.4
C175 C176 C177 101.2(12)
C177 C176 H176 129.4
N173 C177 C176 111.4(14)
N173 C177 H177 124.3
C176 C177 H177 124.3
F179 B178 N173 105.9(11)
F179 B178 F180 114.0(11)
F179 B178 F181 108.8(11)
F180 B178 N173 109.3(10)
F180 B178 F181 112.8(11)
F181 B178 N173 105.4(10)
H18A C182 H18B 109.5
H18A C182 H18C 109.5
H18B C182 H18C 109.5
C183 C182 H18A 109.5
C183 C182 H18B 109.5
C183 C182 H18C 109.5
N184 C183 C182 175.0(10)
H18D C185 H18E 109.5
H18D C185 H18F 109.5
H18E C185 H18F 109.5
C186 C185 H18D 109.5
C186 C185 H18E 109.5
C186 C185 H18F 109.5
N187 C186 C185 177.8(8)
H18G C188 H18H 109.5
H18G C188 H18I 109.5
H18H C188 H18I 109.5
C189 C188 H18G 109.5
C189 C188 H18H 109.5
C189 C188 H18I 109.5
N190 C189 C188 174.2(10)
H19A C191 H19B 109.5
H19A C191 H19C 109.5
H19B C191 H19C 109.5
C192 C191 H19A 109.5
C192 C191 H19B 109.5
C192 C191 H19C 109.5
N193 C192 C191 178.6(6)
H19D C194 H19E 109.5
H19D C194 H19F 109.5
H19E C194 H19F 109.5
C195 C194 H19D 109.5
C195 C194 H19E 109.5
C195 C194 H19F 109.5
N196 C195 C194 178.4(9)
H19G C197 H19H 109.5
H19G C197 H19I 109.5
H19H C197 H19I 109.5
C198 C197 H19G 109.5
C198 C197 H19H 109.5
C198 C197 H19I 109.5
N199 C198 C197 176.6(10)
H20A C200 H20B 109.5
H20A C200 H20C 109.5
H20B C200 H20C 109.5
C201 C200 H20A 109.5
C201 C200 H20B 109.5
C201 C200 H20C 109.5
N202 C201 C200 173.7(13)
H20D C203 H20E 109.5
H20D C203 H20F 109.5
H20E C203 H20F 109.5
C204 C203 H20D 109.5
C204 C203 H20E 109.5
C204 C203 H20F 109.5
N205 C204 C203 175(2)
H20G C206 H20H 109.5
H20G C206 H20I 109.5
H20H C206 H20I 109.5
C207 C206 H20G 109.5
C207 C206 H20H 109.5
C207 C206 H20I 109.5
N208 C207 C206 158(2)

loop_
_geom_bond_atom_site_label_1
_geom_bond_atom_site_label_2
_geom_bond_distance
Fe1 N7 2.263(3)
Fe1 N12 2.097(4)
Fe1 N57 2.210(3)
Fe1 N65 2.089(3)
Fe1 N71 2.158(4)
Fe1 N76 2.114(4)
Fe2 N9 2.289(3)
Fe2 N17 2.112(4)
Fe2 N23 2.296(3)
Fe2 N28 2.118(4)
Fe2 N87 2.175(4)
Fe2 N92 2.107(4)
Fe3 N25 2.325(4)
Fe3 N33 2.109(4)
Fe3 N39 2.256(4)
Fe3 N44 2.113(4)
Fe3 N103 2.177(4)
Fe3 N108 2.112(4)
Fe4 N41 2.263(4)
Fe4 N49 2.137(4)
Fe4 N55 2.276(3)
Fe4 N60 2.116(3)
Fe4 N119 2.179(4)
Fe4 N124 2.125(4)
N5 C6 1.323(6)
N5 C10 1.321(5)
C6 N7 1.344(5)
C6 N11 1.382(5)
N7 C8 1.334(5)
C8 H8 0.9500
C8 N9 1.342(6)
N9 C10 1.344(5)
C10 N16 1.378(6)
N11 N12 1.368(5)
N11 C15 1.360(6)
N12 C13 1.326(5)
C13 H13 0.9500
C13 C14 1.389(7)
C14 H14 0.9500
C14 C15 1.359(7)
C15 H15 0.9500
N16 N17 1.370(5)
N16 C20 1.365(6)
N17 C18 1.337(6)
C18 H18 0.9500
C18 C19 1.411(8)
C19 H19 0.9500
C19 C20 1.370(7)
C20 H20 0.9500
N21 C22 1.317(5)
N21 C26 1.322(5)
C22 N23 1.337(5)
C22 N27 1.386(6)
N23 C24 1.335(6)
C24 H24 0.9500
C24 N25 1.340(5)
N25 C26 1.336(5)
C26 N32 1.391(5)
N27 N28 1.367(5)
N27 C31 1.358(6)
N28 C29 1.327(6)
C29 H29 0.9500
C29 C30 1.402(7)
C30 H30 0.9500
C30 C31 1.375(7)
C31 H31 0.9500
N32 N33 1.371(5)
N32 C36 1.351(6)
N33 C34 1.318(5)
C34 H34 0.9500
C34 C35 1.406(7)
C35 H35 0.9500
C35 C36 1.356(7)
C36 H36 0.9500
N37 C38 1.317(6)
N37 C42 1.311(6)
C38 N39 1.345(5)
C38 N43 1.381(6)
N39 C40 1.326(6)
C40 H40 0.9500
C40 N41 1.338(6)
N41 C42 1.336(5)
C42 N48 1.389(6)
N43 N44 1.364(5)
N43 C47 1.366(6)
N44 C45 1.319(6)
C45 H45 0.9500
C45 C46 1.405(8)
C46 H46 0.9500
C46 C47 1.342(8)
C47 H47 0.9500
N48 N49 1.369(6)
N48 C52 1.368(6)
N49 C50 1.326(6)
C50 H50 0.9500
C50 C51 1.406(8)
C51 H51 0.9500
C51 C52 1.352(8)
C52 H52 0.9500
N53 C54 1.318(5)
N53 C58 1.310(5)
C54 N55 1.341(5)
C54 N59 1.376(5)
N55 C56 1.329(5)
C56 H56 0.9500
C56 N57 1.326(5)
N57 C58 1.344(5)
C58 N64 1.378(5)
N59 N60 1.376(5)
N59 C63 1.368(5)
N60 C61 1.321(5)
C61 H61 0.9500
C61 C62 1.404(7)
C62 H62 0.9500
C62 C63 1.349(7)
C63 H63 0.9500
N64 N65 1.375(5)
N64 C68 1.362(5)
N65 C66 1.322(5)
C66 H66 0.9500
C66 C67 1.410(7)
C67 H67 0.9500
C67 C68 1.373(7)
C68 H68 0.9500
N69 C70 1.323(7)
N69 C74 1.292(7)
C70 N71 1.355(7)
C70 N75 1.374(7)
N71 C72 1.326(7)
C72 H72 0.9500
C72 N73 1.356(7)
N73 C74 1.329(8)
C74 N80 1.402(7)
N75 N76 1.352(6)
N75 C79 1.375(7)
N76 C77 1.331(6)
C77 H77 0.9500
C77 C78 1.407(8)
C78 H78 0.9500
C78 C79 1.351(8)
C79 H79 0.9500
N80 N81 1.383(8)
N80 C84 1.346(8)
N81 C82 1.330(8)
C82 H82 0.9500
C82 C83 1.419(11)
C83 H83 0.9500
C83 C84 1.317(10)
C84 H84 0.9500
N85 C86 1.319(5)
N85 C90 1.340(7)
C86 N87 1.339(5)
C86 N91 1.372(6)
N87 C88 1.341(6)
C88 H88 0.9500
C88 N89 1.328(6)
N89 C90 1.325(7)
C90 N96 1.379(6)
N91 N92 1.369(5)
N91 C95 1.370(6)
N92 C93 1.328(6)
C93 H93 0.9500
C93 C94 1.405(7)
C94 H94 0.9500
C94 C95 1.364(8)
C95 H95 0.9500
N96 N97 1.391(7)
N96 C100 1.350(8)
N97 C98 1.325(9)
C98 H98 0.9500
C98 C99 1.372(12)
C99 H99 0.9500
C99 C100 1.365(10)
C100 H100 0.9500
N101 C102 1.303(7)
N101 C106 1.280(9)
C102 N103 1.348(7)
C102 N107 1.375(8)
N103 C104 1.322(7)
C104 H104 0.9500
C104 N105 1.345(7)
N105 C106 1.372(10)
C106 N112A 1.395(9)
C106 N112B 1.469(15)
N107 N108 1.357(6)
N107 C111 1.392(7)
N108 C109 1.332(7)
C109 H109 0.9500
C109 C110 1.374(9)
C110 H110 0.9500
C110 C111 1.382(10)
C111 H111 0.9500
N112A N113A 1.364(11)
N112A C116A 1.336(14)
N113A C114A 1.304(19)
C114A H114A 0.9500
C114A C115A 1.42(2)
C115A H115A 0.9500
C115A C116A 1.392(12)
C116A H116A 0.9500
N112B N113B 1.396(16)
N112B C116B 1.394(17)
N113B C114B 1.369(18)
C114B H114B 0.9500
C114B C115B 1.38(2)
C115B H115B 0.9500
C115B C116B 1.378(19)
C116B H116B 0.9500
N117 C118 1.314(6)
N117 C122 1.321(7)
C118 N119 1.338(5)
C118 N123 1.381(6)
N119 C120 1.345(6)
C120 H120 0.9500
C120 N121 1.319(6)
N121 C122 1.348(6)
C122 N128 1.380(6)
N123 N124 1.367(5)
N123 C127 1.361(6)
N124 C125 1.330(6)
C125 H125 0.9500
C125 C126 1.407(7)
C126 H126 0.9500
C126 C127 1.358(7)
C127 H127 0.9500
N128 N129 1.370(6)
N128 C132 1.365(7)
N129 C130 1.327(8)
C130 H130 0.9500
C130 C131 1.396(10)
C131 H131 0.9500
C131 C132 1.357(9)
C132 H132 0.9500
B133 F134 1.401(5)
B133 F135 1.394(5)
B133 F136 1.395(6)
B133 F137 1.396(6)
B138 F139 1.375(7)
B138 F140 1.366(6)
B138 F141 1.364(7)
B138 F142 1.381(6)
B143 F44A 1.506(9)
B143 F45A 1.391(8)
B143 F46A 1.349(8)
B143 F47A 1.389(8)
B143 F44B 1.322(9)
B143 F45B 1.367(8)
B143 F46B 1.470(9)
B143 F47B 1.433(9)
B148A F149A 1.377(14)
B148A F150A 1.364(13)
B148A F151A 1.411(14)
B148A F152A 1.358(13)
B148B F149B 1.431(15)
B148B F150B 1.392(14)
B148B F151B 1.394(14)
B148B F152B 1.438(14)
B153 F154 1.401(7)
B153 F155 1.380(6)
B153 F156 1.362(7)
B153 F157 1.375(7)
B158A F159A 1.402(14)
B158A F160A 1.424(14)
B158A F161A 1.358(13)
B158A F162A 1.385(15)
B158B F159B 1.379(12)
B158B F160B 1.384(13)
B158B F161B 1.402(12)
B158B F162B 1.403(14)
B163 F164 1.377(7)
B163 F165 1.405(7)
B163 F166 1.363(8)
B163 F167 1.365(6)
B168 F169 1.388(7)
B168 F170 1.395(6)
B168 F171 1.381(6)
B168 F172 1.371(7)
N173 N174 1.386(14)
N173 C177 1.42(2)
N173 B178 1.629(18)
N174 H174 0.8800
N174 C175 1.308(15)
C175 H175 0.9500
C175 C176 1.300(16)
C176 H176 0.9500
C176 C177 1.43(2)
C177 H177 0.9500
B178 F179 1.296(16)
B178 F180 1.325(15)
B178 F181 1.358(16)
C182 H18A 0.9800
C182 H18B 0.9800
C182 H18C 0.9800
C182 C183 1.418(13)
C183 N184 1.112(11)
C185 H18D 0.9800
C185 H18E 0.9800
C185 H18F 0.9800
C185 C186 1.459(9)
C186 N187 1.125(8)
C188 H18G 0.9800
C188 H18H 0.9800
C188 H18I 0.9800
C188 C189 1.373(12)
C189 N190 1.155(12)
C191 H19A 0.9800
C191 H19B 0.9800
C191 H19C 0.9800
C191 C192 1.448(8)
C192 N193 1.131(7)
C194 H19D 0.9800
C194 H19E 0.9800
C194 H19F 0.9800
C194 C195 1.491(11)
C195 N196 1.117(9)
C197 H19G 0.9800
C197 H19H 0.9800
C197 H19I 0.9800
C197 C198 1.432(14)
C198 N199 1.126(12)
C200 H20A 0.9800
C200 H20B 0.9800
C200 H20C 0.9800
C200 C201 1.418(16)
C201 N202 1.124(16)
C203 H20D 0.9800
C203 H20E 0.9800
C203 H20F 0.9800
C203 C204 1.488(14)
C204 N205 1.082(14)
C206 H20G 0.9800
C206 H20H 0.9800
C206 H20I 0.9800
C206 C207 1.471(16)
C207 N208 1.121(15)

loop_
_geom_hbond_atom_site_label_D
_geom_hbond_atom_site_label_H
_geom_hbond_atom_site_label_A
_geom_hbond_distance_DH
_geom_hbond_distance_HA
_geom_hbond_distance_DA
_geom_hbond_angle_DHA
N174 H174 N113A 0.88 2.09 2.940(10) 161.7
